data_2201428
loop_
_publ_author_name
'Medina, Gerardo'
'Gasque, Laura'
'Bern\`es, Sylvain'

_publ_section_title
;Aqua[(+-)-lactate-<i>O,O</i>'](1,10-phenanthroline-\k^2^<i>N,N</i>')copper(II)
 nitrate
;
_journal_issue 12
_journal_name_full 'Acta Crystallographica Section E'
_journal_page_first m765
_journal_page_last m767
_journal_paper_doi 10.1107/S1600536802021591
_journal_volume 58
_journal_year 2002
_chemical_formula_iupac '[Cu (C3 H5 O3) (C12 H8 N2) (H2 O)] N O3'
_chemical_formula_moiety 'C15 H15 Cu N2 O4 1+, N O3 1-'
_chemical_formula_sum 'C15 H15 Cu N3 O7'
_chemical_formula_weight 412.84
_chemical_name_systematic
;
Aqua[(+-)-lactate-O,O'](1,10-phenanthroline-\k^2^N,N')copper(II) nitrate
;
_space_group_IT_number 14
_symmetry_cell_setting monoclinic
_symmetry_space_group_name_Hall '-P 2yn'
_symmetry_space_group_name_H-M 'P 1 21/n 1'
_atom_sites_solution_hydrogens 'See text'
_atom_sites_solution_primary direct
_atom_sites_solution_secondary difmap
_audit_creation_method SHELXL-97
_cell_angle_alpha 90.00
_cell_angle_beta 104.960(11)
_cell_angle_gamma 90.00
_cell_formula_units_Z 4
_cell_length_a 8.5646(13)
_cell_length_b 19.985(3)
_cell_length_c 9.7854(13)
_cell_measurement_reflns_used 68
_cell_measurement_temperature 300.0(10)
_cell_measurement_theta_max 12.52
_cell_measurement_theta_min 4.75
_cell_volume 1618.1(4)
_computing_cell_refinement XSCANS
_computing_data_collection 'XSCANS (Siemens, 1996)'
_computing_data_reduction XSCANS
_computing_molecular_graphics 'SHELXTL-Plus (Sheldrick, 1998)'
_computing_publication_material SHELXL97
_computing_structure_refinement 'SHELXL97 (Sheldrick, 1997)'
_computing_structure_solution 'SHELXTL-Plus (Sheldrick, 1998)'
_diffrn_ambient_temperature 300.0(10)
_diffrn_measured_fraction_theta_full 0.999
_diffrn_measured_fraction_theta_max 0.999
_diffrn_measurement_device_type 'Bruker P4'
_diffrn_measurement_method \w
_diffrn_radiation_monochromator graphite
_diffrn_radiation_type MoK\a
_diffrn_radiation_wavelength 0.71073
_diffrn_reflns_av_R_equivalents 0.0226
_diffrn_reflns_av_sigmaI/netI 0.0287
_diffrn_reflns_limit_h_max 11
_diffrn_reflns_limit_h_min -1
_diffrn_reflns_limit_k_max 1
_diffrn_reflns_limit_k_min -25
_diffrn_reflns_limit_l_max 12
_diffrn_reflns_limit_l_min -12
_diffrn_reflns_number 4687
_diffrn_reflns_theta_full 27.49
_diffrn_reflns_theta_max 27.49
_diffrn_reflns_theta_min 2.04
_diffrn_standards_decay_% 1.5
_diffrn_standards_interval_count 97
_diffrn_standards_number 3
_exptl_absorpt_coefficient_mu 1.396
_exptl_absorpt_correction_T_max 0.782
_exptl_absorpt_correction_T_min 0.599
_exptl_absorpt_correction_type gaussian
_exptl_absorpt_process_details '(XSCANS; Siemens, 1996)'
_exptl_crystal_colour Blue
_exptl_crystal_density_diffrn 1.695
_exptl_crystal_density_method 'not measured'
_exptl_crystal_description regular_prism
_exptl_crystal_F_000 844
_exptl_crystal_size_max 0.62
_exptl_crystal_size_mid 0.26
_exptl_crystal_size_min 0.22
_refine_diff_density_max 0.473
_refine_diff_density_min -0.540
_refine_ls_extinction_method none
_refine_ls_goodness_of_fit_ref 1.039
_refine_ls_hydrogen_treatment constr
_refine_ls_matrix_type full
_refine_ls_number_parameters 235
_refine_ls_number_reflns 3706
_refine_ls_number_restraints 0
_refine_ls_restrained_S_all 1.039
_refine_ls_R_factor_all 0.0449
_refine_ls_R_factor_gt 0.0365
_refine_ls_shift/su_max 0.001
_refine_ls_shift/su_mean 0.000
_refine_ls_structure_factor_coef Fsqd
_refine_ls_weighting_details 'calc w = 1/[\s^2^(Fo^2^)+(0.0487P)^2^+0.9828P] where P = (Fo^2^+2Fc^2^)/3'
_refine_ls_weighting_scheme calc
_refine_ls_wR_factor_gt 0.0938
_refine_ls_wR_factor_ref 0.0985
_reflns_number_gt 3156
_reflns_number_total 3706
_reflns_threshold_expression I>2\s(I)
_cod_data_source_file cm6025.cif
_cod_data_source_block I
_cod_depositor_comments
;
The following automatic conversions were performed:

'_exptl_absorpt_correction_type' value 'Gaussian' changed to
'gaussian' according to
/home/saulius/struct/CIF-dictionaries/cif_core.dic dictionary named
'cif_core.dic' version 2.4.1 from 2010-06-29.

Automatic conversion script
Id: cif_fix_values 1715 2011-07-08 13:25:40Z adriana 
;
_cod_original_cell_volume 1618.2(4)
_cod_original_sg_symbol_H-M 'P 21/n'
_cod_database_code 2201428
_cod_database_fobs_code 2201428

loop_
_symmetry_equiv_pos_as_xyz
'x, y, z'
'-x+1/2, y+1/2, -z+1/2'
'-x, -y, -z'
'x-1/2, -y-1/2, z-1/2'

loop_
_atom_site_label
_atom_site_fract_x
_atom_site_fract_y
_atom_site_fract_z
_atom_site_U_iso_or_equiv
_atom_site_adp_type
_atom_site_calc_flag
_atom_site_refinement_flags
_atom_site_occupancy
_atom_site_disorder_assembly
_atom_site_disorder_group
_atom_site_type_symbol
Cu1 0.32933(3) 0.138442(13) 0.96197(3) 0.03422(11) Uani d . 1 . . Cu
O1 0.1751(2) 0.19093(9) 1.0800(2) 0.0476(4) Uani d . 1 . . O
H1A 0.1317 0.2210 1.0371 0.071 Uiso d R 1 . . H
H1B 0.2400 0.2014 1.1624 0.071 Uiso d R 1 . . H
N1 0.1930(2) 0.05822(10) 0.8921(2) 0.0359(4) Uani d . 1 . . N
C2 0.0723(3) 0.05154(13) 0.7765(3) 0.0431(6) Uani d . 1 . . C
H2A 0.0440 0.0879 0.7157 0.052 Uiso calc R 1 . . H
C3 -0.0140(3) -0.00842(14) 0.7428(3) 0.0473(6) Uani d . 1 . . C
H3A -0.0970 -0.0116 0.6603 0.057 Uiso calc R 1 . . H
C4 0.0240(3) -0.06221(13) 0.8314(3) 0.0445(6) Uani d . 1 . . C
H4A -0.0335 -0.1020 0.8102 0.053 Uiso calc R 1 . . H
C5 0.1512(3) -0.05677(12) 0.9551(3) 0.0389(5) Uani d . 1 . . C
C6 0.2008(3) -0.10980(13) 1.0562(3) 0.0458(6) Uani d . 1 . . C
H6A 0.1478 -0.1508 1.0413 0.055 Uiso calc R 1 . . H
C7 0.3247(3) -0.10032(12) 1.1734(3) 0.0463(6) Uani d . 1 . . C
H7A 0.3557 -0.1354 1.2372 0.056 Uiso calc R 1 . . H
C8 0.4089(3) -0.03772(12) 1.2014(3) 0.0391(5) Uani d . 1 . . C
C9 0.5363(3) -0.02492(14) 1.3217(3) 0.0464(6) Uani d . 1 . . C
H9A 0.5723 -0.0580 1.3894 0.056 Uiso calc R 1 . . H
C10 0.6064(3) 0.03711(14) 1.3372(3) 0.0482(6) Uani d . 1 . . C
H10A 0.6906 0.0463 1.4163 0.058 Uiso calc R 1 . . H
C11 0.5528(3) 0.08664(13) 1.2354(3) 0.0430(6) Uani d . 1 . . C
H11A 0.6022 0.1284 1.2485 0.052 Uiso calc R 1 . . H
N12 0.4331(2) 0.07592(10) 1.1202(2) 0.0350(4) Uani d . 1 . . N
C13 0.3617(3) 0.01466(11) 1.1040(2) 0.0336(5) Uani d . 1 . . C
C14 0.2321(3) 0.00490(11) 0.9803(2) 0.0336(5) Uani d . 1 . . C
O15 0.2472(2) 0.18721(8) 0.78856(17) 0.0414(4) Uani d . 1 . . O
C16 0.3121(3) 0.24350(11) 0.7801(2) 0.0331(5) Uani d . 1 . . C
C17 0.4617(3) 0.26269(11) 0.8967(2) 0.0354(5) Uani d . 1 . . C
H17A 0.5533 0.2686 0.8550 0.043 Uiso calc R 1 . . H
O18 0.4950(2) 0.20790(8) 0.99464(19) 0.0441(4) Uani d . 1 . . O
H18 0.5871 0.2140 1.0563 0.066 Uiso d R 1 . . H
O19 0.2643(2) 0.28460(9) 0.68378(18) 0.0430(4) Uani d . 1 . . O
C20 0.4369(4) 0.32612(13) 0.9706(3) 0.0513(7) Uani d . 1 . . C
H20A 0.5333 0.3364 1.0428 0.077 Uiso calc R 1 . . H
H20B 0.3483 0.3204 1.0129 0.077 Uiso calc R 1 . . H
H20C 0.4132 0.3621 0.9034 0.077 Uiso calc R 1 . . H
N21 0.3937(3) 0.18194(11) 0.4271(2) 0.0469(5) Uani d . 1 . . N
O22 0.5171(3) 0.18147(13) 0.5268(3) 0.0796(8) Uani d . 1 . . O
O23 0.3678(3) 0.23108(11) 0.3466(3) 0.0720(7) Uani d . 1 . . O
O24 0.2997(3) 0.13421(11) 0.4069(3) 0.0681(6) Uani d . 1 . . O

loop_
_atom_site_aniso_label
_atom_site_aniso_U_11
_atom_site_aniso_U_22
_atom_site_aniso_U_33
_atom_site_aniso_U_12
_atom_site_aniso_U_13
_atom_site_aniso_U_23
Cu1 0.03555(16) 0.02848(15) 0.03075(16) -0.00216(10) -0.00566(11) 0.00270(10)
O1 0.0472(10) 0.0450(10) 0.0461(10) 0.0064(8) 0.0042(8) 0.0018(8)
N1 0.0383(10) 0.0311(9) 0.0331(10) -0.0010(8) -0.0002(8) 0.0003(7)
C2 0.0434(13) 0.0411(13) 0.0369(12) -0.0040(10) -0.0042(10) 0.0010(10)
C3 0.0459(14) 0.0475(14) 0.0404(13) -0.0090(11) -0.0034(11) -0.0056(11)
C4 0.0473(14) 0.0378(12) 0.0466(14) -0.0091(10) 0.0088(11) -0.0122(11)
C5 0.0444(13) 0.0296(11) 0.0420(13) 0.0005(9) 0.0101(10) -0.0052(9)
C6 0.0528(15) 0.0327(12) 0.0518(15) 0.0011(11) 0.0137(12) -0.0006(11)
C7 0.0574(15) 0.0283(11) 0.0522(15) 0.0076(10) 0.0123(12) 0.0083(10)
C8 0.0412(12) 0.0338(11) 0.0412(12) 0.0077(9) 0.0084(10) 0.0042(10)
C9 0.0474(14) 0.0438(13) 0.0427(13) 0.0073(11) 0.0020(11) 0.0120(11)
C10 0.0439(14) 0.0523(15) 0.0390(13) 0.0011(11) -0.0062(10) 0.0070(11)
C11 0.0411(13) 0.0406(12) 0.0391(12) -0.0023(10) -0.0045(10) 0.0033(10)
N12 0.0347(10) 0.0323(9) 0.0328(9) 0.0007(8) -0.0007(8) 0.0021(7)
C13 0.0349(11) 0.0290(10) 0.0346(11) 0.0030(9) 0.0049(9) 0.0002(9)
C14 0.0362(11) 0.0287(10) 0.0344(11) 0.0009(8) 0.0063(9) -0.0026(8)
O15 0.0421(9) 0.0368(9) 0.0338(8) -0.0096(7) -0.0108(7) 0.0046(7)
C16 0.0286(10) 0.0343(11) 0.0293(10) -0.0008(8) -0.0052(8) 0.0005(8)
C17 0.0295(10) 0.0346(11) 0.0343(11) -0.0033(8) -0.0061(8) 0.0062(9)
O18 0.0348(8) 0.0367(8) 0.0451(9) -0.0040(7) -0.0180(7) 0.0106(7)
O19 0.0407(9) 0.0386(9) 0.0376(9) -0.0048(7) -0.0120(7) 0.0098(7)
C20 0.0577(16) 0.0385(13) 0.0449(14) 0.0007(12) -0.0098(12) -0.0045(11)
N21 0.0469(12) 0.0429(12) 0.0456(12) 0.0025(10) 0.0025(10) -0.0019(9)
O22 0.0641(14) 0.0782(17) 0.0734(16) -0.0074(12) -0.0240(12) 0.0075(13)
O23 0.0983(18) 0.0507(12) 0.0569(13) -0.0050(12) 0.0017(12) 0.0095(10)
O24 0.0598(13) 0.0535(13) 0.0791(16) -0.0131(10) -0.0036(11) 0.0039(11)

loop_
_atom_type_symbol
_atom_type_description
_atom_type_scat_dispersion_real
_atom_type_scat_dispersion_imag
_atom_type_scat_source
C C 0.0033 0.0016 'International Tables Vol C Tables 4.2.6.8 and 6.1.1.4'
H H 0.0000 0.0000 'International Tables Vol C Tables 4.2.6.8 and 6.1.1.4'
N N 0.0061 0.0033 'International Tables Vol C Tables 4.2.6.8 and 6.1.1.4'
O O 0.0106 0.0060 'International Tables Vol C Tables 4.2.6.8 and 6.1.1.4'
Cu Cu 0.3201 1.2651 'International Tables Vol C Tables 4.2.6.8 and 6.1.1.4'

loop_
_geom_angle_atom_site_label_1
_geom_angle_atom_site_label_2
_geom_angle_atom_site_label_3
_geom_angle_site_symmetry_3
_geom_angle
_geom_angle_publ_flag
O15 Cu1 O18 . 82.49(7) y
O15 Cu1 N1 . 93.24(7) y
O18 Cu1 N1 . 164.40(9) y
O15 Cu1 N12 . 169.12(8) y
O18 Cu1 N12 . 99.07(7) y
N1 Cu1 N12 . 82.40(8) y
O15 Cu1 O1 . 95.03(8) y
O18 Cu1 O1 . 94.78(8) y
N1 Cu1 O1 . 100.55(8) y
N12 Cu1 O1 . 95.57(8) y
O15 Cu1 Cu1 3_657 127.59(6) n
O18 Cu1 Cu1 3_657 108.31(5) n
N1 Cu1 Cu1 3_657 62.70(6) n
N12 Cu1 Cu1 3_657 41.66(6) n
O1 Cu1 Cu1 3_657 132.90(5) n
Cu1 O1 H1A . 110.6 n
Cu1 O1 H1B . 105.6 n
H1A O1 H1B . 114.6 n
C2 N1 C14 . 118.2(2) y
C2 N1 Cu1 . 129.05(17) y
C14 N1 Cu1 . 112.74(15) y
N1 C2 C3 . 122.2(2) y
N1 C2 H2A . 118.9 n
C3 C2 H2A . 118.9 n
C4 C3 C2 . 119.9(2) y
C4 C3 H3A . 120.0 n
C2 C3 H3A . 120.0 n
C3 C4 C5 . 119.3(2) y
C3 C4 H4A . 120.3 n
C5 C4 H4A . 120.3 n
C14 C5 C4 . 117.1(2) y
C14 C5 C6 . 118.8(2) y
C4 C5 C6 . 124.1(2) y
C7 C6 C5 . 120.3(2) y
C7 C6 H6A . 119.8 n
C5 C6 H6A . 119.8 n
C6 C7 C8 . 121.8(2) y
C6 C7 H7A . 119.1 n
C8 C7 H7A . 119.1 n
C13 C8 C9 . 117.3(2) y
C13 C8 C7 . 118.6(2) y
C9 C8 C7 . 124.2(2) y
C10 C9 C8 . 118.7(2) y
C10 C9 H9A . 120.6 n
C8 C9 H9A . 120.6 n
C9 C10 C11 . 120.6(2) y
C9 C10 H10A . 119.7 n
C11 C10 H10A . 119.7 n
N12 C11 C10 . 122.0(2) y
N12 C11 H11A . 119.0 n
C10 C11 H11A . 119.0 n
C11 N12 C13 . 118.0(2) y
C11 N12 Cu1 . 130.06(17) y
C13 N12 Cu1 . 111.93(14) y
N12 C13 C8 . 123.4(2) y
N12 C13 C14 . 116.73(19) y
C8 C13 C14 . 119.9(2) y
N1 C14 C5 . 123.3(2) y
N1 C14 C13 . 116.18(19) y
C5 C14 C13 . 120.6(2) y
C16 O15 Cu1 . 116.12(14) y
O19 C16 O15 . 125.1(2) y
O19 C16 C17 . 116.8(2) y
O15 C16 C17 . 118.15(19) y
O18 C17 C20 . 110.5(2) y
O18 C17 C16 . 106.91(17) y
C20 C17 C16 . 112.1(2) y
O18 C17 H17A . 109.1 n
C20 C17 H17A . 109.1 n
C16 C17 H17A . 109.1 n
C17 O18 Cu1 . 115.01(12) y
C17 O18 H18 . 110.2 n
Cu1 O18 H18 . 134.8 n
C17 C20 H20A . 109.5 n
C17 C20 H20B . 109.5 n
H20A C20 H20B . 109.5 n
C17 C20 H20C . 109.5 n
H20A C20 H20C . 109.5 n
H20B C20 H20C . 109.5 n
O24 N21 O22 . 120.7(3) y
O24 N21 O23 . 120.5(2) y
O22 N21 O23 . 118.8(3) y

loop_
_geom_bond_atom_site_label_1
_geom_bond_atom_site_label_2
_geom_bond_site_symmetry_2
_geom_bond_distance
_geom_bond_publ_flag
Cu1 O15 . 1.9256(16) y
Cu1 O18 . 1.9516(17) y
Cu1 N1 . 1.9970(19) y
Cu1 N12 . 2.0096(19) y
Cu1 O1 . 2.2283(19) y
Cu1 Cu1 3_657 6.2127(8) n
O1 H1A . 0.7711 n
O1 H1B . 0.8785 n
N1 C2 . 1.328(3) y
N1 C14 . 1.357(3) y
C2 C3 . 1.402(4) y
C2 H2A . 0.9300 n
C3 C4 . 1.367(4) y
C3 H3A . 0.9300 n
C4 C5 . 1.409(4) y
C4 H4A . 0.9300 n
C5 C14 . 1.404(3) y
C5 C6 . 1.437(4) y
C6 C7 . 1.360(4) y
C6 H6A . 0.9300 n
C7 C8 . 1.435(4) y
C7 H7A . 0.9300 n
C8 C13 . 1.403(3) y
C8 C9 . 1.407(4) y
C9 C10 . 1.369(4) y
C9 H9A . 0.9300 n
C10 C11 . 1.395(4) y
C10 H10A . 0.9300 n
C11 N12 . 1.331(3) y
C11 H11A . 0.9300 n
N12 C13 . 1.360(3) y
C13 C14 . 1.429(3) y
O15 C16 . 1.267(3) y
C16 O19 . 1.238(3) y
C16 C17 . 1.528(3) y
C17 O18 . 1.435(3) y
C17 C20 . 1.502(4) y
C17 H17A . 0.9800 n
O18 H18 . 0.8690 n
C20 H20A . 0.9600 n
C20 H20B . 0.9600 n
C20 H20C . 0.9600 n
N21 O24 . 1.231(3) y
N21 O22 . 1.239(3) y
N21 O23 . 1.243(3) y

loop_
_geom_hbond_atom_site_label_D
_geom_hbond_atom_site_label_H
_geom_hbond_atom_site_label_A
_geom_hbond_site_symmetry_A
_geom_hbond_distance_DH
_geom_hbond_distance_HA
_geom_hbond_distance_DA
_geom_hbond_angle_DHA
_geom_hbond_publ_flag
O18 H18 O19 4_666 0.87 1.70 2.562(2) 172 yes
O1 H1B O23 1_556 0.88 1.94 2.819(3) 174 yes
O1 H1A O22 4_566 0.77 2.17 2.871(3) 151 yes
O1 H1B N21 1_556 0.88 2.61 3.434(3) 156 no

loop_
_geom_torsion_atom_site_label_1
_geom_torsion_atom_site_label_2
_geom_torsion_atom_site_label_3
_geom_torsion_atom_site_label_4
_geom_torsion_site_symmetry_1
_geom_torsion
_geom_torsion_publ_flag
O15 Cu1 N1 C2 . -10.4(2) n
O18 Cu1 N1 C2 . -83.8(4) n
N12 Cu1 N1 C2 . 179.7(2) n
O1 Cu1 N1 C2 . 85.4(2) n
Cu1 Cu1 N1 C2 3_657 -141.5(2) n
O15 Cu1 N1 C14 . 171.03(17) n
O18 Cu1 N1 C14 . 97.6(3) n
N12 Cu1 N1 C14 . 1.04(17) n
O1 Cu1 N1 C14 . -93.24(17) n
Cu1 Cu1 N1 C14 3_657 39.85(14) n
C14 N1 C2 C3 . -0.5(4) n
Cu1 N1 C2 C3 . -179.0(2) n
N1 C2 C3 C4 . 0.9(4) n
C2 C3 C4 C5 . -0.7(4) n
C3 C4 C5 C14 . 0.2(4) n
C3 C4 C5 C6 . 179.5(3) n
C14 C5 C6 C7 . -0.5(4) n
C4 C5 C6 C7 . -179.8(3) n
C5 C6 C7 C8 . 0.6(4) n
C6 C7 C8 C13 . -0.4(4) n
C6 C7 C8 C9 . 179.1(3) n
C13 C8 C9 C10 . 0.1(4) n
C7 C8 C9 C10 . -179.5(3) n
C8 C9 C10 C11 . -0.2(4) n
C9 C10 C11 N12 . -0.2(5) n
C10 C11 N12 C13 . 0.6(4) n
C10 C11 N12 Cu1 . 178.0(2) n
O15 Cu1 N12 C11 . 114.3(4) n
O18 Cu1 N12 C11 . 16.9(2) n
N1 Cu1 N12 C11 . -178.8(2) n
O1 Cu1 N12 C11 . -78.8(2) n
Cu1 Cu1 N12 C11 3_657 124.3(3) n
O15 Cu1 N12 C13 . -68.2(4) n
O18 Cu1 N12 C13 . -165.58(16) n
N1 Cu1 N12 C13 . -1.27(16) n
O1 Cu1 N12 C13 . 98.66(16) n
Cu1 Cu1 N12 C13 3_657 -58.17(14) n
C11 N12 C13 C8 . -0.8(4) n
Cu1 N12 C13 C8 . -178.60(19) n
C11 N12 C13 C14 . 179.1(2) n
Cu1 N12 C13 C14 . 1.3(3) n
C9 C8 C13 N12 . 0.4(4) n
C7 C8 C13 N12 . 180.0(2) n
C9 C8 C13 C14 . -179.5(2) n
C7 C8 C13 C14 . 0.1(4) n
C2 N1 C14 C5 . 0.0(4) n
Cu1 N1 C14 C5 . 178.78(19) n
C2 N1 C14 C13 . -179.4(2) n
Cu1 N1 C14 C13 . -0.6(3) n
C4 C5 C14 N1 . 0.1(4) n
C6 C5 C14 N1 . -179.2(2) n
C4 C5 C14 C13 . 179.5(2) n
C6 C5 C14 C13 . 0.2(4) n
N12 C13 C14 N1 . -0.5(3) n
C8 C13 C14 N1 . 179.4(2) n
N12 C13 C14 C5 . -179.9(2) n
C8 C13 C14 C5 . 0.0(4) n
O18 Cu1 O15 C16 . -10.20(18) n
N1 Cu1 O15 C16 . -175.13(18) n
N12 Cu1 O15 C16 . -109.2(4) n
O1 Cu1 O15 C16 . 83.98(18) n
Cu1 Cu1 O15 C16 3_657 -117.56(17) n
Cu1 O15 C16 O19 . -172.1(2) n
Cu1 O15 C16 C17 . 8.2(3) n
O19 C16 C17 O18 . -179.5(2) n
O15 C16 C17 O18 . 0.2(3) n
O19 C16 C17 C20 . 59.3(3) n
O15 C16 C17 C20 . -121.1(3) n
C20 C17 O18 Cu1 . 113.9(2) n
C16 C17 O18 Cu1 . -8.3(2) n
O15 Cu1 O18 C17 . 10.21(17) n
N1 Cu1 O18 C17 . 85.1(3) n
N12 Cu1 O18 C17 . 179.33(17) n
O1 Cu1 O18 C17 . -84.25(17) n
Cu1 Cu1 O18 C17 3_657 137.40(16) n
